data_4032632
loop_
_publ_author_name
'Trammell, Rachel'
'See, Yi Yang'
'Herrmann, Aaron T.'
'Xie, Nan'
'D\'iaz, Daniel E'
'Siegler, Maxime A.'
'Baran, Phil S.'
'Garcia-Bosch, Isaac'

_publ_section_title
;
 Decoding the Mechanism of Intramolecular Cu-Directed Hydroxylation of
 sp(3) C-H Bonds.
;
_journal_issue 15
_journal_name_full 'The Journal of organic chemistry'
_journal_page_first 7887
_journal_page_last 7904
_journal_paper_doi 10.1021/acs.joc.7b01069
_journal_volume 82
_journal_year 2017
_chemical_absolute_configuration ad
_chemical_formula_moiety 'C28 H41 Cu N3 O, F6 P, C4 H10 O'
_chemical_formula_sum 'C32 H51 Cu F6 N3 O2 P'
_chemical_formula_weight 718.26
_space_group_crystal_system orthorhombic
_space_group_IT_number 19
_space_group_name_Hall 'P 2ac 2ab'
_space_group_name_H-M_alt 'P 21 21 21'
_symmetry_space_group_name_Hall 'P 2ac 2ab'
_symmetry_space_group_name_H-M 'P 21 21 21'
_atom_sites_solution_hydrogens geom
_atom_sites_solution_primary direct
_atom_sites_solution_secondary difmap
_audit_creation_method SHELXL-2014/7
_cell_angle_alpha 90
_cell_angle_beta 90
_cell_angle_gamma 90
_cell_formula_units_Z 4
_cell_length_a 6.82057(13)
_cell_length_b 11.84181(17)
_cell_length_c 43.3692(7)
_cell_measurement_reflns_used 10811
_cell_measurement_temperature 110(2)
_cell_measurement_theta_max 71.99
_cell_measurement_theta_min 3.83
_cell_volume 3502.84(10)
_computing_cell_refinement
;
CrysAlisPro, Agilent Technologies,
Version 1.171.36.32 (release 02-08-2013 CrysAlis171 .NET)
(compiled Aug  2 2013,16:46:58)
;
_computing_data_collection
;
CrysAlisPro, Agilent Technologies,
Version 1.171.36.32 (release 02-08-2013 CrysAlis171 .NET)
(compiled Aug  2 2013,16:46:58)
;
_computing_data_reduction
;
CrysAlisPro, Agilent Technologies,
Version 1.171.36.32 (release 02-08-2013 CrysAlis171 .NET)
(compiled Aug  2 2013,16:46:58)
;
_computing_molecular_graphics 'SHELXTL v6.10 (Sheldrick, 2008)'
_computing_publication_material 'SHELXTL v6.10 (Sheldrick, 2008)'
_computing_structure_refinement 'SHELXL-2014/7 (Sheldrick, 2015)'
_computing_structure_solution 'SHELXS-2014/7 (Sheldrick, 2015)'
_diffrn_ambient_temperature 110(2)
_diffrn_measured_fraction_theta_full 0.999
_diffrn_measured_fraction_theta_max 0.999
_diffrn_measurement_device_type 'SuperNova, Dual, Cu at zero, Atlas'
_diffrn_measurement_method '\w scans'
_diffrn_radiation_monochromator mirror
_diffrn_radiation_source 'SuperNova (Cu) X-ray Source'
_diffrn_radiation_type CuK\a
_diffrn_radiation_wavelength 1.54178
_diffrn_reflns_av_R_equivalents 0.0361
_diffrn_reflns_av_unetI/netI 0.0321
_diffrn_reflns_Laue_measured_fraction_full 0.999
_diffrn_reflns_Laue_measured_fraction_max 0.999
_diffrn_reflns_limit_h_max 7
_diffrn_reflns_limit_h_min -8
_diffrn_reflns_limit_k_max 10
_diffrn_reflns_limit_k_min -14
_diffrn_reflns_limit_l_max 53
_diffrn_reflns_limit_l_min -49
_diffrn_reflns_number 24661
_diffrn_reflns_point_group_measured_fraction_full 0.996
_diffrn_reflns_point_group_measured_fraction_max 0.996
_diffrn_reflns_theta_full 67.679
_diffrn_reflns_theta_max 71.876
_diffrn_reflns_theta_min 3.869
_exptl_absorpt_coefficient_mu 1.870
_exptl_absorpt_correction_T_max 0.939
_exptl_absorpt_correction_T_min 0.635
_exptl_absorpt_correction_type analytical
_exptl_absorpt_process_details
;
CrysAlisPro, Agilent Technologies,
Version 1.171.36.32 (release 02-08-2013 CrysAlis171 .NET)
(compiled Aug  2 2013,16:46:58)
Analytical numeric absorption correction using a multifaceted crystal
            model based on expressions derived by R.C. Clark & J.S. Reid.
(Clark, R. C. & Reid, J. S. (1995). Acta Cryst. A51, 887-897)
;
_exptl_crystal_colour colorless
_exptl_crystal_density_diffrn 1.362
_exptl_crystal_description plate
_exptl_crystal_F_000 1512
_exptl_crystal_size_max 0.40
_exptl_crystal_size_mid 0.25
_exptl_crystal_size_min 0.04
_refine_diff_density_max 0.505
_refine_diff_density_min -0.298
_refine_diff_density_rms 0.051
_refine_ls_abs_structure_details
;
 Flack x determined using 2550 quotients [(I+)-(I-)]/[(I+)+(I-)]
 (Parsons, Flack and Wagner, Acta Cryst. B69 (2013) 249-259).
;
_refine_ls_abs_structure_Flack -0.015(11)
_refine_ls_extinction_method none
_refine_ls_goodness_of_fit_ref 1.040
_refine_ls_hydrogen_treatment constr
_refine_ls_matrix_type full
_refine_ls_number_parameters 413
_refine_ls_number_reflns 6848
_refine_ls_number_restraints 0
_refine_ls_restrained_S_all 1.040
_refine_ls_R_factor_all 0.0414
_refine_ls_R_factor_gt 0.0386
_refine_ls_shift/su_max 0.001
_refine_ls_shift/su_mean 0.000
_refine_ls_structure_factor_coef Fsqd
_refine_ls_weighting_details 'w=1/[\s^2^(Fo^2^)+(0.0623P)^2^+0.8924P] where P=(Fo^2^+2Fc^2^)/3'
_refine_ls_weighting_scheme calc
_refine_ls_wR_factor_gt 0.1040
_refine_ls_wR_factor_ref 0.1063
_reflns_Friedel_coverage 0.734
_reflns_Friedel_fraction_full 0.992
_reflns_Friedel_fraction_max 0.991
_reflns_number_gt 6460
_reflns_number_total 6848
_reflns_threshold_expression 'I > 2\s(I)'
_cod_data_source_file jo7b01069_si_005.cif
_cod_data_source_block '[(S3-Me)CuI(CH3CN)](PF6)'
_cod_depositor_comments 'Adding full bibliography for 4032630--4032633.cif.'
_cod_database_code 4032632
_shelx_shelxl_version_number 2014/7
_shelx_space_group_comment
;
The symmetry employed for this shelxl refinement is uniquely defined
by the following loop, which should always be used as a source of
symmetry information in preference to the above space-group names.
They are only intended as comments.
;

loop_
_space_group_symop_operation_xyz
'x, y, z'
'-x+1/2, -y, z+1/2'
'-x, y+1/2, -z+1/2'
'x+1/2, -y+1/2, -z'

loop_
_atom_site_label
_atom_site_type_symbol
_atom_site_fract_x
_atom_site_fract_y
_atom_site_fract_z
_atom_site_U_iso_or_equiv
_atom_site_adp_type
_atom_site_occupancy
_atom_site_site_symmetry_order
_atom_site_calc_flag
_atom_site_refinement_flags_posn
_atom_site_refinement_flags_adp
Cu1 Cu 0.14925(8) 0.67168(4) 0.95097(2) 0.03226(13) Uani 1 1 d . .
C1 C 0.1558(6) 0.7169(3) 1.02081(7) 0.0322(6) Uani 1 1 d . .
H1 H 0.1549 0.6374 1.0238 0.039 Uiso 1 1 calc R U
C2 C 0.1486(5) 0.7868(3) 1.04644(7) 0.0332(6) Uani 1 1 d . .
H2 H 0.1415 0.7552 1.0665 0.040 Uiso 1 1 calc R U
C3 C 0.1520(5) 0.9038(3) 1.04254(7) 0.0311(6) Uani 1 1 d . .
C4 C 0.1457(6) 0.9829(3) 1.06966(7) 0.0349(7) Uani 1 1 d . .
H4A H 0.2782 0.9923 1.0780 0.052 Uiso 1 1 calc R U
H4B H 0.0599 0.9514 1.0856 0.052 Uiso 1 1 calc R U
H4C H 0.0948 1.0564 1.0630 0.052 Uiso 1 1 calc R U
C5 C 0.1637(5) 0.9448(3) 1.01251(7) 0.0300(6) Uani 1 1 d . .
H5 H 0.1678 1.0238 1.0089 0.036 Uiso 1 1 calc R U
C6 C 0.1694(5) 0.8695(3) 0.98780(7) 0.0301(6) Uani 1 1 d . .
C7 C 0.1860(5) 0.9129(3) 0.95520(7) 0.0334(7) Uani 1 1 d . .
H7A H 0.0887 0.9738 0.9520 0.040 Uiso 1 1 calc R U
H7B H 0.3181 0.9456 0.9521 0.040 Uiso 1 1 calc R U
C8 C 0.1547(5) 0.8540(3) 0.90392(7) 0.0306(6) Uani 1 1 d . .
C9 C 0.1890(7) 0.9729(3) 0.89220(8) 0.0422(9) Uani 1 1 d . .
H9A H 0.3214 0.9998 0.8980 0.051 Uiso 1 1 calc R U
H9B H 0.0903 1.0256 0.9008 0.051 Uiso 1 1 calc R U
C10 C 0.1691(8) 0.9646(3) 0.85675(8) 0.0469(10) Uani 1 1 d . .
H10A H 0.1040 1.0324 0.8482 0.056 Uiso 1 1 calc R U
H10B H 0.2987 0.9552 0.8468 0.056 Uiso 1 1 calc R U
C11 C 0.0425(6) 0.8598(3) 0.85256(8) 0.0341(7) Uani 1 1 d . .
H11 H -0.0920 0.8811 0.8596 0.041 Uiso 1 1 calc R U
C12 C 0.0173(6) 0.8073(3) 0.82085(8) 0.0347(7) Uani 1 1 d . .
H12 H 0.1463 0.7760 0.8140 0.042 Uiso 1 1 calc R U
C13 C -0.0519(9) 0.8936(3) 0.79699(9) 0.0549(12) Uani 1 1 d . .
H13A H -0.1718 0.9314 0.8046 0.066 Uiso 1 1 calc R U
H13B H 0.0506 0.9519 0.7942 0.066 Uiso 1 1 calc R U
C14 C -0.0952(9) 0.8381(4) 0.76593(9) 0.0624(14) Uani 1 1 d . .
H14A H -0.1479 0.8955 0.7516 0.075 Uiso 1 1 calc R U
H14B H 0.0282 0.8084 0.7571 0.075 Uiso 1 1 calc R U
C15 C -0.2397(7) 0.7438(3) 0.76902(9) 0.0430(9) Uani 1 1 d . .
H15 H -0.3611 0.7776 0.7781 0.052 Uiso 1 1 calc R U
C16 C -0.2992(8) 0.6945(3) 0.73760(9) 0.0496(10) Uani 1 1 d . .
H16A H -0.3461 0.7563 0.7241 0.060 Uiso 1 1 calc R U
H16B H -0.1827 0.6601 0.7277 0.060 Uiso 1 1 calc R U
C17 C -0.4571(8) 0.6069(4) 0.74049(11) 0.0562(11) Uani 1 1 d . .
H17 H -0.5798 0.6450 0.7476 0.067 Uiso 1 1 calc R U
C18 C -0.4040(8) 0.5169(4) 0.76348(10) 0.0588(13) Uani 1 1 d . .
H18A H -0.2961 0.4704 0.7550 0.071 Uiso 1 1 calc R U
H18B H -0.5186 0.4669 0.7667 0.071 Uiso 1 1 calc R U
C19 C -0.3402(9) 0.5661(4) 0.79459(9) 0.0536(11) Uani 1 1 d . .
H19A H -0.4540 0.6040 0.8043 0.064 Uiso 1 1 calc R U
H19B H -0.2993 0.5035 0.8083 0.064 Uiso 1 1 calc R U
C20 C -0.1715(6) 0.6509(3) 0.79190(7) 0.0359(7) Uani 1 1 d . .
C21 C 0.0123(7) 0.5902(4) 0.78060(10) 0.0509(10) Uani 1 1 d . .
H21A H 0.0324 0.5215 0.7928 0.076 Uiso 1 1 calc R U
H21B H 0.1260 0.6400 0.7829 0.076 Uiso 1 1 calc R U
H21C H -0.0037 0.5700 0.7588 0.076 Uiso 1 1 calc R U
C22 C -0.1305(6) 0.7094(3) 0.82359(7) 0.0331(7) Uani 1 1 d . .
H22 H -0.2574 0.7441 0.8302 0.040 Uiso 1 1 calc R U
C23 C -0.0725(8) 0.6259(3) 0.84910(8) 0.0491(11) Uani 1 1 d . .
H23A H 0.0453 0.5837 0.8424 0.059 Uiso 1 1 calc R U
H23B H -0.1801 0.5707 0.8519 0.059 Uiso 1 1 calc R U
C24 C -0.0292(7) 0.6829(3) 0.88034(8) 0.0451(9) Uani 1 1 d . .
H24A H -0.1518 0.7152 0.8888 0.054 Uiso 1 1 calc R U
H24B H 0.0199 0.6258 0.8951 0.054 Uiso 1 1 calc R U
C25 C 0.1222(6) 0.7759(3) 0.87669(7) 0.0328(7) Uani 1 1 d . .
C26 C 0.3255(8) 0.7284(4) 0.86884(9) 0.0549(11) Uani 1 1 d . .
H26A H 0.4202 0.7905 0.8676 0.082 Uiso 1 1 calc R U
H26B H 0.3198 0.6891 0.8490 0.082 Uiso 1 1 calc R U
H26C H 0.3663 0.6754 0.8850 0.082 Uiso 1 1 calc R U
C27 C 0.1631(5) 0.4207(3) 0.95673(8) 0.0319(6) Uani 1 1 d . .
C28 C 0.1783(7) 0.3005(3) 0.96277(10) 0.0452(9) Uani 1 1 d . .
H28A H 0.1505 0.2584 0.9438 0.068 Uiso 1 1 calc R U
H28B H 0.0834 0.2791 0.9787 0.068 Uiso 1 1 calc R U
H28C H 0.3111 0.2827 0.9699 0.068 Uiso 1 1 calc R U
N1 N 0.1641(5) 0.7577(2) 0.99188(6) 0.0296(5) Uani 1 1 d . .
N2 N 0.1532(4) 0.8234(2) 0.93200(6) 0.0305(5) Uani 1 1 d . .
N3 N 0.1520(5) 0.5147(2) 0.95189(6) 0.0337(5) Uani 1 1 d . .
O1 O -0.4966(7) 0.5527(3) 0.71138(8) 0.0658(10) Uani 1 1 d . .
H1A H -0.5429 0.6001 0.6990 0.099 Uiso 1 1 calc R U
P1 P 0.68119(15) 0.13182(7) 0.94728(2) 0.0395(2) Uani 1 1 d . .
F1 F 0.8495(4) 0.0979(2) 0.97106(5) 0.0494(5) Uani 1 1 d . .
F2 F 0.6791(4) 0.25702(18) 0.96134(6) 0.0514(6) Uani 1 1 d . .
F3 F 0.5116(4) 0.1662(3) 0.92382(7) 0.0629(7) Uani 1 1 d . .
F4 F 0.6830(4) 0.00655(19) 0.93332(6) 0.0534(6) Uani 1 1 d . .
F5 F 0.5188(4) 0.0948(2) 0.97189(6) 0.0505(6) Uani 1 1 d . .
F6 F 0.8437(4) 0.1696(2) 0.92284(6) 0.0581(6) Uani 1 1 d . .
C1S C 0.8685(17) 0.2445(7) 0.8158(2) 0.118(3) Uani 1 1 d . .
H1S1 H 0.8601 0.1661 0.8087 0.177 Uiso 1 1 calc R U
H1S2 H 1.0047 0.2622 0.8212 0.177 Uiso 1 1 calc R U
H1S3 H 0.8243 0.2953 0.7994 0.177 Uiso 1 1 calc R U
C2S C 0.7424(12) 0.2596(7) 0.84328(16) 0.089(2) Uani 1 1 d . .
H2S1 H 0.7776 0.2045 0.8595 0.107 Uiso 1 1 calc R U
H2S2 H 0.7564 0.3368 0.8517 0.107 Uiso 1 1 calc R U
O1S O 0.5447(9) 0.2406(4) 0.83251(10) 0.0857(14) Uani 1 1 d . .
C3S C 0.4011(16) 0.2595(7) 0.8539(2) 0.113(3) Uani 1 1 d . .
H3S1 H 0.4460 0.2301 0.8740 0.136 Uiso 1 1 calc R U
H3S2 H 0.2830 0.2162 0.8479 0.136 Uiso 1 1 calc R U
C4S C 0.3469(19) 0.3782(7) 0.8575(2) 0.132(4) Uani 1 1 d . .
H4S1 H 0.4581 0.4203 0.8661 0.198 Uiso 1 1 calc R U
H4S2 H 0.2347 0.3841 0.8716 0.198 Uiso 1 1 calc R U
H4S3 H 0.3114 0.4099 0.8374 0.198 Uiso 1 1 calc R U

loop_
_atom_site_aniso_label
_atom_site_aniso_U_11
_atom_site_aniso_U_22
_atom_site_aniso_U_33
_atom_site_aniso_U_23
_atom_site_aniso_U_13
_atom_site_aniso_U_12
Cu1 0.0395(3) 0.0241(2) 0.0332(2) 0.00435(18) 0.0014(2) 0.0004(2)
C1 0.0322(16) 0.0293(14) 0.0350(15) 0.0061(12) -0.0005(15) -0.0016(15)
C2 0.0345(16) 0.0334(14) 0.0316(15) 0.0075(12) -0.0012(16) -0.0049(14)
C3 0.0263(14) 0.0350(15) 0.0320(15) 0.0031(12) -0.0031(13) -0.0008(15)
C4 0.0363(17) 0.0356(15) 0.0328(15) 0.0010(12) -0.0008(15) -0.0002(15)
C5 0.0299(15) 0.0264(13) 0.0336(15) 0.0041(11) -0.0034(14) -0.0006(14)
C6 0.0277(15) 0.0299(14) 0.0328(15) 0.0072(12) 0.0003(13) -0.0003(14)
C7 0.0441(19) 0.0255(13) 0.0307(15) 0.0035(12) 0.0001(14) -0.0027(14)
C8 0.0319(15) 0.0281(14) 0.0320(15) 0.0032(11) 0.0049(13) 0.0017(14)
C9 0.062(3) 0.0310(16) 0.0339(16) 0.0085(13) -0.0028(17) -0.0084(17)
C10 0.071(3) 0.0350(17) 0.0352(17) 0.0096(13) -0.0077(19) -0.016(2)
C11 0.0438(19) 0.0264(15) 0.0319(16) 0.0053(12) 0.0021(14) -0.0029(14)
C12 0.0445(19) 0.0291(15) 0.0305(15) 0.0049(12) 0.0036(14) -0.0034(14)
C13 0.093(4) 0.0313(18) 0.040(2) 0.0099(16) -0.017(2) -0.015(2)
C14 0.106(4) 0.044(2) 0.0372(19) 0.0135(17) -0.017(2) -0.020(3)
C15 0.056(2) 0.0334(17) 0.0391(18) 0.0004(14) -0.0053(17) -0.0001(17)
C16 0.071(3) 0.039(2) 0.0395(18) 0.0016(14) -0.0102(19) -0.0027(19)
C17 0.061(3) 0.058(3) 0.050(2) -0.010(2) -0.007(2) -0.005(2)
C18 0.079(4) 0.051(2) 0.046(2) -0.0041(18) 0.001(2) -0.026(2)
C19 0.073(3) 0.048(2) 0.0400(19) -0.0024(15) 0.001(2) -0.020(2)
C20 0.0452(19) 0.0303(15) 0.0321(14) 0.0013(11) 0.0052(15) 0.0018(16)
C21 0.060(3) 0.055(2) 0.0384(19) -0.0123(17) -0.0005(18) 0.016(2)
C22 0.0384(18) 0.0284(14) 0.0325(15) 0.0007(12) 0.0076(14) -0.0015(14)
C23 0.086(3) 0.0308(16) 0.0303(16) 0.0068(14) 0.0009(18) -0.0112(18)
C24 0.075(3) 0.0330(17) 0.0276(15) 0.0059(13) 0.0025(17) -0.0151(19)
C25 0.044(2) 0.0272(14) 0.0276(14) 0.0045(12) 0.0060(14) 0.0017(14)
C26 0.053(3) 0.071(3) 0.0406(19) -0.0091(18) -0.002(2) 0.026(2)
C27 0.0263(14) 0.0293(16) 0.0402(16) -0.0010(12) -0.0027(14) -0.0005(14)
C28 0.047(2) 0.0255(15) 0.063(2) 0.0012(14) -0.0045(19) -0.0007(15)
N1 0.0298(14) 0.0267(12) 0.0322(13) 0.0039(9) -0.0016(12) -0.0014(12)
N2 0.0331(13) 0.0264(11) 0.0319(12) 0.0020(10) 0.0012(12) 0.0022(13)
N3 0.0380(14) 0.0290(13) 0.0342(12) 0.0003(10) -0.0003(14) -0.0015(12)
O1 0.089(3) 0.0600(19) 0.0487(17) -0.0064(14) -0.0176(18) -0.0117(19)
P1 0.0417(5) 0.0299(4) 0.0469(5) 0.0064(3) -0.0047(4) -0.0012(4)
F1 0.0481(13) 0.0453(11) 0.0549(13) 0.0053(10) -0.0070(12) 0.0115(12)
F2 0.0624(16) 0.0293(9) 0.0625(13) 0.0044(9) -0.0059(13) -0.0014(11)
F3 0.0643(17) 0.0618(15) 0.0627(15) 0.0049(14) -0.0215(13) 0.0102(15)
F4 0.0685(17) 0.0365(11) 0.0552(13) -0.0016(10) 0.0020(13) -0.0036(12)
F5 0.0482(13) 0.0450(12) 0.0585(14) -0.0011(11) 0.0040(11) -0.0134(11)
F6 0.0650(16) 0.0560(13) 0.0535(13) 0.0068(11) 0.0059(13) -0.0144(16)
C1S 0.143(8) 0.093(5) 0.118(7) -0.013(5) 0.014(7) -0.002(6)
C2S 0.107(6) 0.090(5) 0.070(4) 0.005(3) -0.022(4) -0.014(4)
O1S 0.114(4) 0.079(3) 0.064(2) 0.004(2) -0.008(3) 0.013(3)
C3S 0.149(9) 0.093(5) 0.098(5) 0.032(4) 0.016(6) -0.009(5)
C4S 0.173(10) 0.089(5) 0.135(7) -0.034(5) 0.040(8) -0.020(7)

loop_
_atom_type_symbol
_atom_type_description
_atom_type_scat_dispersion_real
_atom_type_scat_dispersion_imag
_atom_type_scat_source
C C 0.0181 0.0091 'International Tables Vol C Tables 4.2.6.8 and 6.1.1.4'
H H 0.0000 0.0000 'International Tables Vol C Tables 4.2.6.8 and 6.1.1.4'
N N 0.0311 0.0180 'International Tables Vol C Tables 4.2.6.8 and 6.1.1.4'
O O 0.0492 0.0322 'International Tables Vol C Tables 4.2.6.8 and 6.1.1.4'
F F 0.0727 0.0534 'International Tables Vol C Tables 4.2.6.8 and 6.1.1.4'
P P 0.2955 0.4335 'International Tables Vol C Tables 4.2.6.8 and 6.1.1.4'
Cu Cu -1.9646 0.5888 'International Tables Vol C Tables 4.2.6.8 and 6.1.1.4'

loop_
_geom_angle_atom_site_label_1
_geom_angle_atom_site_label_2
_geom_angle_atom_site_label_3
_geom_angle
N3 Cu1 N2 156.60(12)
N3 Cu1 N1 118.56(11)
N2 Cu1 N1 84.70(11)
N1 C1 C2 122.3(3)
N1 C1 H1 118.9
C2 C1 H1 118.9
C1 C2 C3 119.7(3)
C1 C2 H2 120.2
C3 C2 H2 120.2
C5 C3 C2 117.4(3)
C5 C3 C4 121.1(3)
C2 C3 C4 121.5(3)
C3 C4 H4A 109.5
C3 C4 H4B 109.5
H4A C4 H4B 109.5
C3 C4 H4C 109.5
H4A C4 H4C 109.5
H4B C4 H4C 109.5
C3 C5 C6 119.9(3)
C3 C5 H5 120.1
C6 C5 H5 120.1
N1 C6 C5 122.0(3)
N1 C6 C7 117.6(3)
C5 C6 C7 120.4(3)
N2 C7 C6 112.5(3)
N2 C7 H7A 109.1
C6 C7 H7A 109.1
N2 C7 H7B 109.1
C6 C7 H7B 109.1
H7A C7 H7B 107.8
N2 C8 C9 126.0(3)
N2 C8 C25 124.8(3)
C9 C8 C25 109.2(3)
C8 C9 C10 105.1(3)
C8 C9 H9A 110.7
C10 C9 H9A 110.7
C8 C9 H9B 110.7
C10 C9 H9B 110.7
H9A C9 H9B 108.8
C11 C10 C9 102.7(3)
C11 C10 H10A 111.2
C9 C10 H10A 111.2
C11 C10 H10B 111.2
C9 C10 H10B 111.2
H10A C10 H10B 109.1
C12 C11 C10 120.4(3)
C12 C11 C25 113.0(3)
C10 C11 C25 104.2(3)
C12 C11 H11 106.1
C10 C11 H11 106.1
C25 C11 H11 106.1
C11 C12 C13 112.0(3)
C11 C12 C22 108.2(3)
C13 C12 C22 110.7(3)
C11 C12 H12 108.6
C13 C12 H12 108.6
C22 C12 H12 108.6
C14 C13 C12 111.7(3)
C14 C13 H13A 109.3
C12 C13 H13A 109.3
C14 C13 H13B 109.3
C12 C13 H13B 109.3
H13A C13 H13B 107.9
C15 C14 C13 111.7(4)
C15 C14 H14A 109.3
C13 C14 H14A 109.3
C15 C14 H14B 109.3
C13 C14 H14B 109.3
H14A C14 H14B 107.9
C14 C15 C16 112.2(3)
C14 C15 C20 112.9(4)
C16 C15 C20 112.1(3)
C14 C15 H15 106.3
C16 C15 H15 106.3
C20 C15 H15 106.3
C17 C16 C15 112.2(4)
C17 C16 H16A 109.2
C15 C16 H16A 109.2
C17 C16 H16B 109.2
C15 C16 H16B 109.2
H16A C16 H16B 107.9
O1 C17 C16 111.7(4)
O1 C17 C18 108.0(4)
C16 C17 C18 111.9(4)
O1 C17 H17 108.4
C16 C17 H17 108.4
C18 C17 H17 108.4
C17 C18 C19 112.5(4)
C17 C18 H18A 109.1
C19 C18 H18A 109.1
C17 C18 H18B 109.1
C19 C18 H18B 109.1
H18A C18 H18B 107.8
C20 C19 C18 113.3(4)
C20 C19 H19A 108.9
C18 C19 H19A 108.9
C20 C19 H19B 108.9
C18 C19 H19B 108.9
H19A C19 H19B 107.7
C21 C20 C19 109.4(3)
C21 C20 C15 112.0(3)
C19 C20 C15 106.7(3)
C21 C20 C22 110.1(3)
C19 C20 C22 111.0(3)
C15 C20 C22 107.6(3)
C20 C21 H21A 109.5
C20 C21 H21B 109.5
H21A C21 H21B 109.5
C20 C21 H21C 109.5
H21A C21 H21C 109.5
H21B C21 H21C 109.5
C23 C22 C12 111.8(3)
C23 C22 C20 113.2(3)
C12 C22 C20 112.5(3)
C23 C22 H22 106.2
C12 C22 H22 106.2
C20 C22 H22 106.2
C22 C23 C24 113.6(3)
C22 C23 H23A 108.9
C24 C23 H23A 108.9
C22 C23 H23B 108.9
C24 C23 H23B 108.9
H23A C23 H23B 107.7
C25 C24 C23 110.9(3)
C25 C24 H24A 109.5
C23 C24 H24A 109.5
C25 C24 H24B 109.5
C23 C24 H24B 109.5
H24A C24 H24B 108.0
C8 C25 C24 117.4(3)
C8 C25 C26 105.3(3)
C24 C25 C26 111.8(3)
C8 C25 C11 100.8(3)
C24 C25 C11 107.4(3)
C26 C25 C11 113.8(3)
C25 C26 H26A 109.5
C25 C26 H26B 109.5
H26A C26 H26B 109.5
C25 C26 H26C 109.5
H26A C26 H26C 109.5
H26B C26 H26C 109.5
N3 C27 C28 179.6(5)
C27 C28 H28A 109.5
C27 C28 H28B 109.5
H28A C28 H28B 109.5
C27 C28 H28C 109.5
H28A C28 H28C 109.5
H28B C28 H28C 109.5
C6 N1 C1 118.7(3)
C6 N1 Cu1 112.3(2)
C1 N1 Cu1 128.8(2)
C8 N2 C7 116.5(3)
C8 N2 Cu1 131.2(2)
C7 N2 Cu1 111.75(19)
C27 N3 Cu1 170.0(3)
C17 O1 H1A 109.5
F3 P1 F1 179.37(17)
F3 P1 F6 90.47(16)
F1 P1 F6 90.02(16)
F3 P1 F5 89.63(16)
F1 P1 F5 89.88(14)
F6 P1 F5 179.57(16)
F3 P1 F4 90.07(16)
F1 P1 F4 90.33(14)
F6 P1 F4 90.19(15)
F5 P1 F4 90.23(14)
F3 P1 F2 89.99(16)
F1 P1 F2 89.61(14)
F6 P1 F2 89.98(15)
F5 P1 F2 89.60(14)
F4 P1 F2 179.82(16)
C2S C1S H1S1 109.5
C2S C1S H1S2 109.5
H1S1 C1S H1S2 109.5
C2S C1S H1S3 109.5
H1S1 C1S H1S3 109.5
H1S2 C1S H1S3 109.5
O1S C2S C1S 105.3(6)
O1S C2S H2S1 110.7
C1S C2S H2S1 110.7
O1S C2S H2S2 110.7
C1S C2S H2S2 110.7
H2S1 C2S H2S2 108.8
C3S O1S C2S 115.1(6)
O1S C3S C4S 114.4(7)
O1S C3S H3S1 108.7
C4S C3S H3S1 108.7
O1S C3S H3S2 108.7
C4S C3S H3S2 108.7
H3S1 C3S H3S2 107.6
C3S C4S H4S1 109.5
C3S C4S H4S2 109.5
H4S1 C4S H4S2 109.5
C3S C4S H4S3 109.5
H4S1 C4S H4S3 109.5
H4S2 C4S H4S3 109.5

loop_
_geom_bond_atom_site_label_1
_geom_bond_atom_site_label_2
_geom_bond_distance
Cu1 N3 1.859(3)
Cu1 N2 1.976(3)
Cu1 N1 2.049(3)
C1 N1 1.346(4)
C1 C2 1.387(5)
C1 H1 0.9500
C2 C3 1.397(5)
C2 H2 0.9500
C3 C5 1.392(4)
C3 C4 1.504(4)
C4 H4A 0.9800
C4 H4B 0.9800
C4 H4C 0.9800
C5 C6 1.394(5)
C5 H5 0.9500
C6 N1 1.336(4)
C6 C7 1.508(4)
C7 N2 1.478(4)
C7 H7A 0.9900
C7 H7B 0.9900
C8 N2 1.271(4)
C8 C9 1.515(4)
C8 C25 1.516(4)
C9 C10 1.547(5)
C9 H9A 0.9900
C9 H9B 0.9900
C10 C11 1.523(5)
C10 H10A 0.9900
C10 H10B 0.9900
C11 C12 1.519(5)
C11 C25 1.541(4)
C11 H11 1.0000
C12 C13 1.528(5)
C12 C22 1.541(5)
C12 H12 1.0000
C13 C14 1.528(6)
C13 H13A 0.9900
C13 H13B 0.9900
C14 C15 1.495(6)
C14 H14A 0.9900
C14 H14B 0.9900
C15 C16 1.537(5)
C15 C20 1.552(5)
C15 H15 1.0000
C16 C17 1.500(7)
C16 H16A 0.9900
C16 H16B 0.9900
C17 O1 1.442(5)
C17 C18 1.503(7)
C17 H17 1.0000
C18 C19 1.533(6)
C18 H18A 0.9900
C18 H18B 0.9900
C19 C20 1.532(6)
C19 H19A 0.9900
C19 H19B 0.9900
C20 C21 1.526(6)
C20 C22 1.564(4)
C21 H21A 0.9800
C21 H21B 0.9800
C21 H21C 0.9800
C22 C23 1.536(5)
C22 H22 1.0000
C23 C24 1.542(5)
C23 H23A 0.9900
C23 H23B 0.9900
C24 C25 1.518(5)
C24 H24A 0.9900
C24 H24B 0.9900
C25 C26 1.535(6)
C26 H26A 0.9800
C26 H26B 0.9800
C26 H26C 0.9800
C27 N3 1.136(4)
C27 C28 1.452(4)
C28 H28A 0.9800
C28 H28B 0.9800
C28 H28C 0.9800
O1 H1A 0.8400
P1 F3 1.593(3)
P1 F1 1.595(3)
P1 F6 1.597(3)
P1 F5 1.599(3)
P1 F4 1.602(2)
P1 F2 1.603(2)
C1S C2S 1.481(11)
C1S H1S1 0.9800
C1S H1S2 0.9800
C1S H1S3 0.9800
C2S O1S 1.445(9)
C2S H2S1 0.9900
C2S H2S2 0.9900
O1S C3S 1.366(10)
C3S C4S 1.463(11)
C3S H3S1 0.9900
C3S H3S2 0.9900
C4S H4S1 0.9800
C4S H4S2 0.9800
C4S H4S3 0.9800

loop_
_geom_hbond_atom_site_label_D
_geom_hbond_atom_site_label_H
_geom_hbond_atom_site_label_A
_geom_hbond_distance_DH
_geom_hbond_distance_HA
_geom_hbond_distance_DA
_geom_hbond_angle_DHA
_geom_hbond_site_symmetry_A
O1 H1A O1S 0.84 2.15 2.947(6) 157.8 3_556

loop_
_geom_torsion_atom_site_label_1
_geom_torsion_atom_site_label_2
_geom_torsion_atom_site_label_3
_geom_torsion_atom_site_label_4
_geom_torsion
N1 C1 C2 C3 -0.7(6)
C1 C2 C3 C5 -0.3(6)
C1 C2 C3 C4 -179.6(4)
C2 C3 C5 C6 0.7(6)
C4 C3 C5 C6 180.0(3)
C3 C5 C6 N1 0.0(6)
C3 C5 C6 C7 -178.8(3)
N1 C6 C7 N2 11.8(5)
C5 C6 C7 N2 -169.4(3)
N2 C8 C9 C10 -178.2(4)
C25 C8 C9 C10 1.9(5)
C8 C9 C10 C11 23.6(5)
C9 C10 C11 C12 -168.5(4)
C9 C10 C11 C25 -40.5(4)
C10 C11 C12 C13 -53.2(5)
C25 C11 C12 C13 -177.1(4)
C10 C11 C12 C22 -175.5(4)
C25 C11 C12 C22 60.6(4)
C11 C12 C13 C14 -174.7(4)
C22 C12 C13 C14 -53.9(5)
C12 C13 C14 C15 55.2(6)
C13 C14 C15 C16 174.7(4)
C13 C14 C15 C20 -57.4(6)
C14 C15 C16 C17 -175.0(4)
C20 C15 C16 C17 56.8(5)
C15 C16 C17 O1 -173.7(4)
C15 C16 C17 C18 -52.5(6)
O1 C17 C18 C19 174.7(5)
C16 C17 C18 C19 51.4(6)
C17 C18 C19 C20 -55.1(6)
C18 C19 C20 C21 -65.4(5)
C18 C19 C20 C15 56.0(5)
C18 C19 C20 C22 172.9(4)
C14 C15 C20 C21 -64.8(5)
C16 C15 C20 C21 63.1(5)
C14 C15 C20 C19 175.5(4)
C16 C15 C20 C19 -56.6(5)
C14 C15 C20 C22 56.3(5)
C16 C15 C20 C22 -175.7(4)
C11 C12 C22 C23 -52.7(4)
C13 C12 C22 C23 -175.8(3)
C11 C12 C22 C20 178.6(3)
C13 C12 C22 C20 55.5(4)
C21 C20 C22 C23 -60.9(5)
C19 C20 C22 C23 60.4(5)
C15 C20 C22 C23 176.7(4)
C21 C20 C22 C12 67.0(4)
C19 C20 C22 C12 -171.7(3)
C15 C20 C22 C12 -55.3(4)
C12 C22 C23 C24 51.0(5)
C20 C22 C23 C24 179.2(4)
C22 C23 C24 C25 -53.5(5)
N2 C8 C25 C24 37.8(5)
C9 C8 C25 C24 -142.3(4)
N2 C8 C25 C26 -87.4(4)
C9 C8 C25 C26 92.5(4)
N2 C8 C25 C11 154.0(4)
C9 C8 C25 C11 -26.1(4)
C23 C24 C25 C8 169.4(3)
C23 C24 C25 C26 -68.7(4)
C23 C24 C25 C11 56.8(4)
C12 C11 C25 C8 173.4(3)
C10 C11 C25 C8 41.0(4)
C12 C11 C25 C24 -63.2(4)
C10 C11 C25 C24 164.4(3)
C12 C11 C25 C26 61.1(4)
C10 C11 C25 C26 -71.2(4)
C5 C6 N1 C1 -1.0(6)
C7 C6 N1 C1 177.8(3)
C5 C6 N1 Cu1 174.7(3)
C7 C6 N1 Cu1 -6.5(4)
C2 C1 N1 C6 1.3(6)
C2 C1 N1 Cu1 -173.6(3)
C9 C8 N2 C7 0.7(6)
C25 C8 N2 C7 -179.4(3)
C9 C8 N2 Cu1 -169.9(3)
C25 C8 N2 Cu1 10.0(6)
C6 C7 N2 C8 176.5(3)
C6 C7 N2 Cu1 -11.0(4)
C1S C2S O1S C3S -174.8(6)
C2S O1S C3S C4S 81.4(11)
